data_4349680
loop_
_publ_author_name
'Chen, Fengli'
'Bai, Dongjie'
'Wang, Xia'
'He, Yabing'

_publ_section_title
;
 A comparative study of the effect of functional groups on C2H2 adsorption
 in NbO-type metal--organic frameworks
;
_journal_issue 6
_journal_name_full 'Inorganic Chemistry Frontiers'
_journal_page_first 960
_journal_paper_doi 10.1039/C7QI00063D
_journal_volume 4
_journal_year 2017
_chemical_formula_sum 'C22 H13 Cu2 F O10'
_chemical_formula_weight 583.40
_space_group_IT_number 166
_space_group_name_Hall '-R 3 2"'
_space_group_name_H-M_alt 'R -3 m :H'
_symmetry_cell_setting trigonal
_symmetry_space_group_name_H-M 'R -3 m :H'
_atom_sites_solution_hydrogens geom
_atom_sites_solution_primary direct
_atom_sites_solution_secondary difmap
_audit_creation_method SHELXL-97
_audit_update_record
;
2017-01-23 deposited with the CCDC.
2017-03-30 downloaded from the CCDC.
;
_cell_angle_alpha 90.00
_cell_angle_beta 90.00
_cell_angle_gamma 120.00
_cell_formula_units_Z 9
_cell_length_a 18.7065(19)
_cell_length_b 18.7065(19)
_cell_length_c 38.488(3)
_cell_measurement_reflns_used 66423
_cell_measurement_temperature 293(2)
_cell_measurement_theta_max 25.01
_cell_measurement_theta_min 1.00
_cell_volume 11663.8(19)
_computing_cell_refinement 'Bruker SMART'
_computing_data_collection 'Bruker SMART'
_computing_data_reduction 'Bruker SAINT'
_computing_molecular_graphics 'Bruker SHELXTL'
_computing_publication_material 'Bruker SHELXTL'
_computing_structure_refinement 'SHELXL-97 (Sheldrick, 1997)'
_computing_structure_solution 'SHELXS-97 (Sheldrick, 1990)'
_diffrn_ambient_temperature 293(2)
_diffrn_measured_fraction_theta_full 1.000
_diffrn_measured_fraction_theta_max 1.000
_diffrn_measurement_device_type 'Bruker SMART APEX II CCD area detector'
_diffrn_measurement_method 'omega scans'
_diffrn_radiation_monochromator graphite
_diffrn_radiation_source 'fine-focus sealed tube'
_diffrn_radiation_type MoK\a
_diffrn_radiation_wavelength 0.71073
_diffrn_reflns_av_R_equivalents 0.2139
_diffrn_reflns_av_sigmaI/netI 0.0779
_diffrn_reflns_limit_h_max 22
_diffrn_reflns_limit_h_min -22
_diffrn_reflns_limit_k_max 22
_diffrn_reflns_limit_k_min -22
_diffrn_reflns_limit_l_max 45
_diffrn_reflns_limit_l_min -45
_diffrn_reflns_number 66423
_diffrn_reflns_theta_full 25.02
_diffrn_reflns_theta_max 25.02
_diffrn_reflns_theta_min 1.36
_exptl_absorpt_coefficient_mu 0.849
_exptl_absorpt_correction_T_max 0.9050
_exptl_absorpt_correction_T_min 0.8095
_exptl_absorpt_correction_type empirical
_exptl_crystal_colour green
_exptl_crystal_density_diffrn 0.748
_exptl_crystal_density_method 'not measured'
_exptl_crystal_description block
_exptl_crystal_F_000 2628
_exptl_crystal_size_max 0.26
_exptl_crystal_size_mid 0.21
_exptl_crystal_size_min 0.12
_platon_squeeze_details
;
;
_refine_diff_density_max 0.722
_refine_diff_density_min -0.564
_refine_diff_density_rms 0.139
_refine_ls_extinction_method none
_refine_ls_goodness_of_fit_ref 1.152
_refine_ls_hydrogen_treatment mixed
_refine_ls_matrix_type full
_refine_ls_number_parameters 103
_refine_ls_number_reflns 2523
_refine_ls_number_restraints 0
_refine_ls_restrained_S_all 1.152
_refine_ls_R_factor_all 0.0814
_refine_ls_R_factor_gt 0.0528
_refine_ls_shift/su_max 0.000
_refine_ls_shift/su_mean 0.000
_refine_ls_structure_factor_coef Fsqd
_refine_ls_weighting_details 'calc w=1/[\s^2^(Fo^2^)+(0.0692P)^2^+0.0000P] where P=(Fo^2^+2Fc^2^)/3'
_refine_ls_weighting_scheme calc
_refine_ls_wR_factor_gt 0.1506
_refine_ls_wR_factor_ref 0.1564
_reflns_number_gt 1772
_reflns_number_total 2523
_reflns_threshold_expression >2sigma(I)
_cod_data_source_file c7qi00063d2.cif
_cod_data_source_block d
_cod_original_sg_symbol_H-M R-3m
_cod_database_code 4349680

loop_
_symmetry_equiv_pos_as_xyz
'x, y, z'
'-y, x-y, z'
'-x+y, -x, z'
'y, x, -z'
'-x, -x+y, -z'
'x-y, -y, -z'
'x+2/3, y+1/3, z+1/3'
'-y+2/3, x-y+1/3, z+1/3'
'-x+y+2/3, -x+1/3, z+1/3'
'y+2/3, x+1/3, -z+1/3'
'-x+2/3, -x+y+1/3, -z+1/3'
'x-y+2/3, -y+1/3, -z+1/3'
'x+1/3, y+2/3, z+2/3'
'-y+1/3, x-y+2/3, z+2/3'
'-x+y+1/3, -x+2/3, z+2/3'
'y+1/3, x+2/3, -z+2/3'
'-x+1/3, -x+y+2/3, -z+2/3'
'x-y+1/3, -y+2/3, -z+2/3'
'-x, -y, -z'
'y, -x+y, -z'
'x-y, x, -z'
'-y, -x, z'
'x, x-y, z'
'-x+y, y, z'
'-x+2/3, -y+1/3, -z+1/3'
'y+2/3, -x+y+1/3, -z+1/3'
'x-y+2/3, x+1/3, -z+1/3'
'-y+2/3, -x+1/3, z+1/3'
'x+2/3, x-y+1/3, z+1/3'
'-x+y+2/3, y+1/3, z+1/3'
'-x+1/3, -y+2/3, -z+2/3'
'y+1/3, -x+y+2/3, -z+2/3'
'x-y+1/3, x+2/3, -z+2/3'
'-y+1/3, -x+2/3, z+2/3'
'x+1/3, x-y+2/3, z+2/3'
'-x+y+1/3, y+2/3, z+2/3'

loop_
_atom_site_label
_atom_site_type_symbol
_atom_site_fract_x
_atom_site_fract_y
_atom_site_fract_z
_atom_site_U_iso_or_equiv
_atom_site_adp_type
_atom_site_occupancy
_atom_site_symmetry_multiplicity
_atom_site_calc_flag
_atom_site_refinement_flags
_atom_site_disorder_assembly
_atom_site_disorder_group
C1 C 0.4531(3) 0.3601(3) 0.02636(11) 0.0322(10) Uani 1 1 d . . .
C2 C 0.4318(3) 0.2803(3) 0.04362(10) 0.0326(10) Uani 1 1 d . C .
C3 C 0.4468(4) 0.22338(19) 0.02691(14) 0.0321(14) Uani 1 2 d S . .
H3 H 0.4670 0.2335 0.0043 0.039 Uiso 1 2 calc SR C .
C4 C 0.4016(3) 0.2645(3) 0.07734(11) 0.0402(12) Uani 1 1 d . . .
H4 H 0.3904 0.3019 0.0885 0.048 Uiso 1 1 calc R C .
C5 C 0.3878(4) 0.1939(2) 0.09475(16) 0.0418(17) Uani 1 2 d S . .
C6 C 0.3587(5) 0.1794(2) 0.13153(16) 0.0444(19) Uani 1 2 d S . .
C8 C 0.2734(7) 0.1843(6) 0.1779(2) 0.051(3) Uani 0.50 1 d P . .
H8A H 0.2312 0.1959 0.1852 0.062 Uiso 0.50 1 d PR C .
C7 C 0.3003(7) 0.1970(6) 0.1434(2) 0.049(3) Uani 0.50 1 d P . .
H7A H 0.2771 0.2200 0.1278 0.058 Uiso 0.25 1 d PR A 1
F1 F 0.2525(10) 0.2211(10) 0.1208(4) 0.098(5) Uani 0.25 1 d P B 2
Cu1 Cu 0.52331(2) 0.47669(2) -0.028389(16) 0.0242(3) Uani 1 2 d S . .
O1 O 0.48255(19) 0.37154(17) -0.00394(7) 0.0379(8) Uani 1 1 d . C -1
O2 O 0.4418(2) 0.41065(18) 0.04372(7) 0.0398(8) Uani 1 1 d . . -1
O1W O 0.55672(18) 0.44328(18) -0.07702(13) 0.0820(18) Uani 1 2 d S C .

loop_
_atom_site_aniso_label
_atom_site_aniso_U_11
_atom_site_aniso_U_22
_atom_site_aniso_U_33
_atom_site_aniso_U_23
_atom_site_aniso_U_13
_atom_site_aniso_U_12
C1 0.032(3) 0.037(3) 0.033(3) 0.003(2) -0.004(2) 0.022(2)
C2 0.041(3) 0.030(2) 0.032(2) -0.0008(19) 0.003(2) 0.021(2)
C3 0.039(4) 0.035(3) 0.024(3) 0.0013(14) 0.003(3) 0.0194(19)
C4 0.060(3) 0.033(3) 0.036(3) 0.002(2) 0.006(2) 0.030(3)
C5 0.064(5) 0.033(3) 0.039(4) 0.0067(17) 0.013(3) 0.032(2)
C6 0.070(5) 0.036(3) 0.038(4) 0.0105(17) 0.021(3) 0.035(3)
C8 0.086(8) 0.051(6) 0.041(6) 0.017(5) 0.028(6) 0.052(7)
C7 0.074(8) 0.051(7) 0.038(5) 0.017(5) 0.014(5) 0.043(6)
F1 0.118(13) 0.122(13) 0.082(9) 0.041(9) 0.029(9) 0.082(12)
Cu1 0.0311(4) 0.0311(4) 0.0193(4) -0.00010(15) 0.00010(15) 0.0222(4)
O1 0.059(2) 0.0314(18) 0.0319(16) 0.0050(13) 0.0097(15) 0.0289(16)
O2 0.067(2) 0.0358(18) 0.0331(16) 0.0061(14) 0.0107(15) 0.0379(18)
O1W 0.085(3) 0.085(3) 0.069(4) -0.0272(16) 0.0272(16) 0.038(4)

loop_
_atom_type_symbol
_atom_type_description
_atom_type_scat_dispersion_real
_atom_type_scat_dispersion_imag
_atom_type_scat_source
C C 0.0033 0.0016 'International Tables Vol C Tables 4.2.6.8 and 6.1.1.4'
H H 0.0000 0.0000 'International Tables Vol C Tables 4.2.6.8 and 6.1.1.4'
Cu Cu 0.3201 1.2651 'International Tables Vol C Tables 4.2.6.8 and 6.1.1.4'
O O 0.0106 0.0060 'International Tables Vol C Tables 4.2.6.8 and 6.1.1.4'
F F 0.0171 0.0103 'International Tables Vol C Tables 4.2.6.8 and 6.1.1.4'

loop_
_geom_angle_atom_site_label_1
_geom_angle_atom_site_label_2
_geom_angle_atom_site_label_3
_geom_angle
_geom_angle_site_symmetry_1
_geom_angle_site_symmetry_3
O2 C1 O1 125.8(4) . .
O2 C1 C2 117.0(4) . .
O1 C1 C2 117.2(4) . .
C3 C2 C4 119.2(4) . .
C3 C2 C1 120.3(4) . .
C4 C2 C1 120.4(4) . .
C2 C3 C2 120.6(5) . 23
C2 C3 H3 119.7 . .
C2 C3 H3 119.7 23 .
C5 C4 C2 121.2(4) . .
C5 C4 H4 119.4 . .
C2 C4 H4 119.4 . .
C4 C5 C4 118.7(6) . 23
C4 C5 C6 120.7(3) . .
C4 C5 C6 120.7(3) 23 .
C7 C6 C7 79.6(9) 23 .
C7 C6 C8 69.5(6) 23 25
C7 C6 C8 117.7(7) . 25
C7 C6 C8 117.7(7) 23 11
C7 C6 C8 69.5(6) . 11
C8 C6 C8 79.2(9) 25 11
C7 C6 C5 122.3(6) 23 .
C7 C6 C5 122.3(6) . .
C8 C6 C5 119.9(6) 25 .
C8 C6 C5 119.9(6) 11 .
C6 C8 C7 119.7(9) 25 .
C6 C8 C7 54.4(6) 25 11
C7 C8 C7 89.0(8) . 11
C6 C8 C8 50.4(4) 25 23
C7 C8 C8 89.4(6) . 23
C7 C8 C8 89.5(5) 11 23
C6 C8 H8A 120.0 25 .
C7 C8 H8A 120.3 . .
C7 C8 H8A 127.0 11 .
C8 C8 H8A 129.6 23 .
C6 C7 C8 122.6(9) . .
C6 C7 F1 123.9(9) . .
C8 C7 F1 113.1(10) . .
C6 C7 C8 56.1(6) . 11
C8 C7 C8 91.0(8) . 11
F1 C7 C8 132.2(10) . 11
C6 C7 C7 50.2(4) . 23
C8 C7 C7 90.6(6) . 23
F1 C7 C7 127.6(8) . 23
C8 C7 C7 90.5(5) 11 23
C6 C7 H7A 119.6 . .
C8 C7 H7A 117.8 . .
F1 C7 H7A 8.8 . .
C8 C7 H7A 123.5 11 .
C7 C7 H7A 132.4 23 .
C7 F1 H7A 15.6 . .
O1 Cu1 O1 88.34(18) 22_665 .
O1 Cu1 O2 167.91(11) 22_665 4
O1 Cu1 O2 89.79(13) . 4
O1 Cu1 O2 89.79(13) 22_665 19_665
O1 Cu1 O2 167.91(11) . 19_665
O2 Cu1 O2 89.54(19) 4 19_665
O1 Cu1 O1W 98.58(14) 22_665 .
O1 Cu1 O1W 98.58(14) . .
O2 Cu1 O1W 93.51(14) 4 .
O2 Cu1 O1W 93.51(14) 19_665 .
O1 Cu1 Cu1 84.70(8) 22_665 19_665
O1 Cu1 Cu1 84.70(8) . 19_665
O2 Cu1 Cu1 83.23(8) 4 19_665
O2 Cu1 Cu1 83.23(8) 19_665 19_665
O1W Cu1 Cu1 175.40(18) . 19_665
C1 O1 Cu1 122.2(3) . .
C1 O2 Cu1 123.9(3) . 19_665

loop_
_geom_bond_atom_site_label_1
_geom_bond_atom_site_label_2
_geom_bond_distance
_geom_bond_site_symmetry_2
C1 O2 1.260(5) .
C1 O1 1.261(5) .
C1 C2 1.494(6) .
C2 C3 1.387(5) .
C2 C4 1.387(5) .
C3 C2 1.387(5) 23
C3 H3 0.9300 .
C4 C5 1.385(5) .
C4 H4 0.9300 .
C5 C4 1.385(5) 23
C5 C6 1.492(8) .
C6 C7 1.368(11) 23
C6 C7 1.368(11) .
C6 C8 1.397(11) 25
C6 C8 1.397(11) 11
C8 C6 1.397(11) 25
C8 C7 1.398(12) .
C8 C7 1.575(15) 11
C8 C8 1.780(17) 23
C8 H8A 0.9599 .
C7 F1 1.472(16) .
C7 C8 1.575(15) 11
C7 C7 1.752(19) 23
C7 H7A 0.9600 .
F1 H7A 0.5430 .
Cu1 O1 1.959(3) 22_665
Cu1 O1 1.959(3) .
Cu1 O2 1.960(3) 4
Cu1 O2 1.960(3) 19_665
Cu1 O1W 2.162(5) .
Cu1 Cu1 2.6564(12) 19_665
O2 Cu1 1.960(3) 19_665

loop_
_geom_torsion_atom_site_label_1
_geom_torsion_atom_site_label_2
_geom_torsion_atom_site_label_3
_geom_torsion_atom_site_label_4
_geom_torsion
_geom_torsion_site_symmetry_1
_geom_torsion_site_symmetry_4
O2 C1 C2 C3 -176.4(4) . .
O1 C1 C2 C3 1.9(6) . .
O2 C1 C2 C4 -0.4(6) . .
O1 C1 C2 C4 178.0(4) . .
C4 C2 C3 C2 -0.1(9) . 23
C1 C2 C3 C2 176.1(3) . 23
C3 C2 C4 C5 1.4(8) . .
C1 C2 C4 C5 -174.8(5) . .
C2 C4 C5 C4 -2.6(10) . 23
C2 C4 C5 C6 177.3(5) . .
C4 C5 C6 C7 139.3(7) . 23
C4 C5 C6 C7 -40.8(10) 23 23
C4 C5 C6 C7 40.8(10) . .
C4 C5 C6 C7 -139.3(7) 23 .
C4 C5 C6 C8 -137.3(7) . 25
C4 C5 C6 C8 42.6(10) 23 25
C4 C5 C6 C8 -42.6(10) . 11
C4 C5 C6 C8 137.3(7) 23 11
C7 C6 C7 C8 58.9(13) 23 .
C8 C6 C7 C8 -1.2(16) 25 .
C8 C6 C7 C8 -66.2(10) 11 .
C5 C6 C7 C8 -179.3(9) . .
C7 C6 C7 F1 -113.4(11) 23 .
C8 C6 C7 F1 -173.5(12) 25 .
C8 C6 C7 F1 121.6(14) 11 .
C5 C6 C7 F1 8.4(15) . .
C7 C6 C7 C8 125.0(6) 23 11
C8 C6 C7 C8 65.0(9) 25 11
C5 C6 C7 C8 -113.2(7) . 11
C8 C6 C7 C7 -60.1(6) 25 23
C8 C6 C7 C7 -125.0(6) 11 23
C5 C6 C7 C7 121.8(9) . 23
C6 C8 C7 C6 1.2(17) 25 .
C7 C8 C7 C6 48.4(13) 11 .
C8 C8 C7 C6 -41.1(9) 23 .
C6 C8 C7 F1 174.3(11) 25 .
C7 C8 C7 F1 -138.6(10) 11 .
C8 C8 C7 F1 131.9(11) 23 .
C6 C8 C7 C8 -48.2(12) 25 11
C7 C8 C7 C8 -1.0(10) 11 11
C8 C8 C7 C8 -90.5(5) 23 11
C6 C8 C7 C7 42.3(9) 25 23
C7 C8 C7 C7 89.5(5) 11 23
C8 C8 C7 C7 0.000(1) 23 23
O2 C1 O1 Cu1 4.1(6) . .
C2 C1 O1 Cu1 -174.1(3) . .
O1 Cu1 O1 C1 83.6(3) 22_665 .
O2 Cu1 O1 C1 -84.4(3) 4 .
O2 Cu1 O1 C1 2.4(8) 19_665 .
O1W Cu1 O1 C1 -178.0(3) . .
Cu1 Cu1 O1 C1 -1.2(3) 19_665 .
O1 C1 O2 Cu1 -5.2(6) . 19_665
C2 C1 O2 Cu1 172.9(3) . 19_665

loop_
_platon_squeeze_void_nr
_platon_squeeze_void_average_x
_platon_squeeze_void_average_y
_platon_squeeze_void_average_z
_platon_squeeze_void_volume
_platon_squeeze_void_count_electrons
_platon_squeeze_void_content
1 -0.073 -0.054 -0.003 7479 3069 ' '
